data_7244663
loop_
_publ_author_name
'Gur'eva, Yana A.'
'Zalevskaya, Olga A.'
'Shevchenko, Oksana G.'
'Slepukhin, Pavel A.'
'Makarov, Vadim A.'
'Kuchin, Aleksandr V.'

_publ_section_title
;
 Copper(ii) complexes with terpene derivatives of ethylenediamine:
 synthesis, and antibacterial, antifungal and antioxidant activity
;
_journal_issue 15
_journal_name_full 'RSC Advances'
_journal_page_first 8841
_journal_page_last 8851
_journal_paper_doi 10.1039/D2RA00223J
_journal_volume 12
_journal_year 2022
_chemical_formula_moiety 'C14 H28 Cl2 Cu N2 O'
_chemical_formula_sum 'C14 H28 Cl2 Cu N2 O'
_chemical_formula_weight 374.82
_chemical_melting_point 397
_chemical_name_systematic
'Dichloro{N1,N1-dimethyl-N2-[(1R,2S,3R,4S)-2-oxy-1,7,7- trimethylbicyclo[2.2.1]heptane -3-yl]ethane-1,2-diamine-N1,N2,O}copper(II)'
_space_group_crystal_system monoclinic
_space_group_IT_number 4
_space_group_name_Hall 'P 2yb'
_space_group_name_H-M_alt 'P 1 21 1'
_atom_sites_solution_hydrogens mixed
_atom_sites_solution_primary direct
_audit_creation_date 2020-08-21
_audit_creation_method
;
Olex2 1.3
(compiled 2020.07.31 svn.rc2a77460 for OlexSys, GUI svn.r6145)
;
_audit_update_record
;
2021-09-30 deposited with the CCDC.	2022-03-14 downloaded from the CCDC.
;
_cell_angle_alpha 90
_cell_angle_beta 101.652(15)
_cell_angle_gamma 90
_cell_formula_units_Z 2
_cell_length_a 7.1957(10)
_cell_length_b 12.0448(13)
_cell_length_c 10.685(2)
_cell_measurement_reflns_used 1504
_cell_measurement_temperature 295(2)
_cell_measurement_theta_max 25.3600
_cell_measurement_theta_min 3.8210
_cell_volume 907.0(2)
_computing_cell_refinement 'CrysAlisPro 1.171.39.38a (Rigaku OD, 2017)'
_computing_data_collection 'CrysAlisPro 1.171.39.38a (Rigaku OD, 2017)'
_computing_data_reduction 'CrysAlisPro 1.171.39.38a (Rigaku OD, 2017)'
_computing_molecular_graphics 'Olex2 1.3 (Dolomanov et al., 2009)'
_computing_publication_material 'Olex2 1.3 (Dolomanov et al., 2009)'
_computing_structure_refinement 'SHELXL 2018/3 (Sheldrick, 2015)'
_computing_structure_solution 'SHELXS  (Sheldrick, 2008)'
_diffrn_ambient_temperature 295(2)
_diffrn_detector 'CCD plate'
_diffrn_detector_area_resol_mean 16.5253
_diffrn_detector_type Sapphire3
_diffrn_measured_fraction_theta_full 0.986
_diffrn_measured_fraction_theta_max 0.858
_diffrn_measurement_details
;
List of Runs (angles in degrees, time in seconds):

  # Type    Start    End  Width  t~exp~   \w     \q     \k     \f   Frames
#--------------------------------------------------------------------------
  1  \w     22.00  47.00   1.00   50.00    --   22.36  37.00-124.00   25
  2  \w    -50.00 -24.00   1.00   50.00    --   22.36 -37.00  79.00   26
  3  \w    -25.00  49.00   1.00   50.00    --  -23.92  37.00-124.00   74
  4  \w    -94.00   2.00   1.00   50.00    --  -23.92 -37.00  79.00   96
  5  \w     35.00  90.00   1.00   50.00    --   22.36 178.00  30.00   55
  6  \w     36.00  96.00   1.00   50.00    --   22.36 178.00  90.00   60
;
_diffrn_measurement_device 'four-circle diffractometer'
_diffrn_measurement_device_type 'Xcalibur, Sapphire3'
_diffrn_measurement_method '\w scans'
_diffrn_orient_matrix_type 'CrysAlisPro convention (1999,Acta A55,543-557)'
_diffrn_orient_matrix_UB_11 0.0507701000
_diffrn_orient_matrix_UB_12 -0.0251358000
_diffrn_orient_matrix_UB_13 0.0566657000
_diffrn_orient_matrix_UB_21 -0.0770034000
_diffrn_orient_matrix_UB_22 0.0106579000
_diffrn_orient_matrix_UB_23 0.0306047000
_diffrn_orient_matrix_UB_31 -0.0402349000
_diffrn_orient_matrix_UB_32 -0.0521846000
_diffrn_orient_matrix_UB_33 -0.0210985000
_diffrn_radiation_monochromator graphite
_diffrn_radiation_probe x-ray
_diffrn_radiation_type 'Mo K\a'
_diffrn_radiation_wavelength 0.71073
_diffrn_reflns_av_R_equivalents 0.0747
_diffrn_reflns_av_unetI/netI 0.1087
_diffrn_reflns_Laue_measured_fraction_full 0.986
_diffrn_reflns_Laue_measured_fraction_max 0.858
_diffrn_reflns_limit_h_max 9
_diffrn_reflns_limit_h_min -8
_diffrn_reflns_limit_k_max 9
_diffrn_reflns_limit_k_min -16
_diffrn_reflns_limit_l_max 14
_diffrn_reflns_limit_l_min -14
_diffrn_reflns_number 6643
_diffrn_reflns_point_group_measured_fraction_full 0.881
_diffrn_reflns_point_group_measured_fraction_max 0.738
_diffrn_reflns_theta_full 26.000
_diffrn_reflns_theta_max 30.886
_diffrn_reflns_theta_min 3.569
_diffrn_source 'fine-focus sealed X-ray tube'
_diffrn_source_type 'Enhance (Mo) X-ray Source'
_exptl_absorpt_coefficient_mu 1.496
_exptl_absorpt_correction_T_max 1.00000
_exptl_absorpt_correction_T_min 0.45472
_exptl_absorpt_correction_type multi-scan
_exptl_absorpt_process_details
;
CrysAlisPro 1.171.39.38a (Rigaku Oxford Diffraction, 2017)
Empirical absorption correction using spherical harmonics,
 implemented in SCALE3 ABSPACK scaling algorithm.
;
_exptl_crystal_colour 'bluish green'
_exptl_crystal_colour_modifier bluish
_exptl_crystal_colour_primary green
_exptl_crystal_density_diffrn 1.373
_exptl_crystal_description plate
_exptl_crystal_F_000 394
_exptl_crystal_size_max 0.39
_exptl_crystal_size_mid 0.17
_exptl_crystal_size_min 0.06
_refine_diff_density_max 1.767
_refine_diff_density_min -0.913
_refine_diff_density_rms 0.145
_refine_ls_abs_structure_details
;
 Flack x determined using 682 quotients [(I+)-(I-)]/[(I+)+(I-)]
 (Parsons, Flack and Wagner, Acta Cryst. B69 (2013) 249-259).
;
_refine_ls_abs_structure_Flack 0.08(4)
_refine_ls_extinction_coef 0.086(18)
_refine_ls_extinction_expression Fc^*^=kFc[1+0.001xFc^2^\l^3^/sin(2\q)]^-1/4^
_refine_ls_extinction_method 'SHELXL-2018/3 (Sheldrick 2018)'
_refine_ls_goodness_of_fit_ref 1.028
_refine_ls_hydrogen_treatment mixed
_refine_ls_matrix_type full
_refine_ls_number_parameters 190
_refine_ls_number_reflns 4237
_refine_ls_number_restraints 4
_refine_ls_restrained_S_all 1.028
_refine_ls_R_factor_all 0.1501
_refine_ls_R_factor_gt 0.0985
_refine_ls_shift/su_max 0.000
_refine_ls_shift/su_mean 0.000
_refine_ls_structure_factor_coef Fsqd
_refine_ls_weighting_details 'w=1/[\s^2^(Fo^2^)+(0.1546P)^2^+1.3058P] where P=(Fo^2^+2Fc^2^)/3'
_refine_ls_weighting_scheme calc
_refine_ls_wR_factor_gt 0.2429
_refine_ls_wR_factor_ref 0.3056
_reflns_Friedel_coverage 0.648
_reflns_Friedel_fraction_full 0.765
_reflns_Friedel_fraction_max 0.607
_reflns_number_gt 2506
_reflns_number_total 4237
_reflns_threshold_expression 'I > 2\s(I)'
_cod_data_source_file d2ra00223j2.cif
_cod_data_source_block exp_834
_cod_database_code 7244663
_shelx_shelxl_version_number 2018/3
_shelx_space_group_comment
;
The symmetry employed for this shelxl refinement is uniquely defined
by the following loop, which should always be used as a source of
symmetry information in preference to the above space-group names.
They are only intended as comments.
;
_shelx_estimated_absorpt_t_max 0.916
_shelx_estimated_absorpt_t_min 0.593
_reflns_odcompleteness_completeness 99.11
_reflns_odcompleteness_iscentric 1
_reflns_odcompleteness_theta 28.22
_olex2_refinement_description
;
1. Fixed Uiso
 At 1.2 times of:
  All C(H) groups, All C(H,H) groups, All N(H) groups
 At 1.5 times of:
  All C(H,H,H) groups, All O(H) groups
2. Restrained distances
 O1-H1A
 0.85 with sigma of 0.01
 Cu1-H1A
 2.749365 with sigma of 0.02
 C1-H1A
 1.894545 with sigma of 0.02
3.a Ternary CH refined with riding coordinates:
 N1(H1), C1(H1B), C2(H2), C3(H3)
3.b Secondary CH2 refined with riding coordinates:
 C5(H5A,H5B), C4(H4A,H4B), C10(H10A,H10B), C11(H11A,H11B)
3.c Idealised Me refined as rotating group:
 C9(H9A,H9B,H9C), C12(H12A,H12B,H12C), C8(H8A,H8B,H8C), C13(H13A,H13B,H13C),
 C14(H14A,H14B,H14C)
;
_olex2_submission_special_instructions 'No special instructions were received'
_oxdiff_exptl_absorpt_empirical_details
;
Empirical correction (ABSPACK) includes:
- Absorption correction using spherical harmonics
- Frame scaling
;
_oxdiff_exptl_absorpt_empirical_full_max 1.579
_oxdiff_exptl_absorpt_empirical_full_min 0.635

loop_
_space_group_symop_operation_xyz
'x, y, z'
'-x, y+1/2, -z'

loop_
_atom_site_label
_atom_site_type_symbol
_atom_site_fract_x
_atom_site_fract_y
_atom_site_fract_z
_atom_site_U_iso_or_equiv
_atom_site_adp_type
_atom_site_occupancy
_atom_site_site_symmetry_order
_atom_site_calc_flag
_atom_site_refinement_flags_posn
_atom_site_refinement_flags_adp
_atom_site_refinement_flags_occupancy
_atom_site_disorder_assembly
_atom_site_disorder_group
Cu1 Cu 0.00152(19) 0.69696(12) 0.94984(15) 0.0528(6) Uani 1 1 d D . . . .
Cl1 Cl -0.1994(6) 0.5458(3) 0.9424(6) 0.0760(14) Uani 1 1 d . . . . .
Cl2 Cl -0.2304(6) 0.8236(4) 0.9075(6) 0.0771(14) Uani 1 1 d . . . . .
C7 C 0.379(2) 0.6429(15) 1.3106(14) 0.057(3) Uani 1 1 d . . . . .
N2 N 0.1156(19) 0.7130(14) 0.7727(12) 0.068(4) Uani 1 1 d . . . . .
N1 N 0.2266(13) 0.5982(10) 1.0059(11) 0.052(3) Uani 1 1 d . . . . .
H1 H 0.187978 0.535984 1.053954 0.062 Uiso 1 1 calc R U . . .
C5 C 0.638(3) 0.761(2) 1.297(2) 0.087(6) Uani 1 1 d . . . . .
H5A H 0.697261 0.774277 1.385636 0.105 Uiso 1 1 calc R U . . .
H5B H 0.682675 0.815927 1.243991 0.105 Uiso 1 1 calc R U . . .
C9 C 0.162(2) 0.616(2) 1.2896(18) 0.084(6) Uani 1 1 d . . . . .
H9A H 0.109083 0.653097 1.353997 0.126 Uiso 1 1 calc R U . . .
H9B H 0.144655 0.537616 1.295356 0.126 Uiso 1 1 calc R U . . .
H9C H 0.099866 0.641958 1.206686 0.126 Uiso 1 1 calc R U . . .
O1 O 0.1560(15) 0.7961(9) 1.0939(11) 0.065(3) Uani 1 1 d D . . . .
H1A H 0.136(8) 0.858(8) 1.127(13) 0.098 Uiso 1 1 d D U . . .
C4 C 0.684(2) 0.641(2) 1.256(2) 0.083(6) Uani 1 1 d . . . . .
H4A H 0.750612 0.642588 1.185758 0.100 Uiso 1 1 calc R U . . .
H4B H 0.756988 0.599707 1.326770 0.100 Uiso 1 1 calc R U . . .
C1 C 0.356(2) 0.7706(12) 1.1339(14) 0.059(4) Uani 1 1 d D . . . .
H1B H 0.431323 0.825135 1.097917 0.071 Uiso 1 1 calc R U . . .
C12 C -0.029(3) 0.672(3) 0.6707(16) 0.104(9) Uani 1 1 d . . . . .
H12A H -0.049136 0.594074 0.684036 0.157 Uiso 1 1 calc R U . . .
H12B H 0.010780 0.681371 0.590790 0.157 Uiso 1 1 calc R U . . .
H12C H -0.144705 0.711588 0.668886 0.157 Uiso 1 1 calc R U . . .
C2 C 0.394(2) 0.6540(13) 1.0884(15) 0.058(4) Uani 1 1 d . . . . .
H2 H 0.493936 0.660045 1.038493 0.069 Uiso 1 1 calc R U . . .
C10 C 0.2747(19) 0.5536(14) 0.8858(14) 0.060(4) Uani 1 1 d . . . . .
H10A H 0.177142 0.501952 0.845693 0.072 Uiso 1 1 calc R U . . .
H10B H 0.394335 0.513903 0.905748 0.072 Uiso 1 1 calc R U . . .
C11 C 0.289(2) 0.6471(16) 0.7962(16) 0.070(4) Uani 1 1 d . . . . .
H11A H 0.396055 0.694058 0.832557 0.084 Uiso 1 1 calc R U . . .
H11B H 0.311163 0.617619 0.715928 0.084 Uiso 1 1 calc R U . . .
C6 C 0.424(2) 0.7645(12) 1.2791(16) 0.059(4) Uani 1 1 d . . . . .
C3 C 0.480(2) 0.5951(14) 1.2143(14) 0.056(3) Uani 1 1 d . . . . .
H3 H 0.473480 0.513913 1.208872 0.068 Uiso 1 1 calc R U . . .
C8 C 0.467(3) 0.609(2) 1.4515(18) 0.095(7) Uani 1 1 d . . . . .
H8A H 0.412146 0.653149 1.509263 0.142 Uiso 1 1 calc R U . . .
H8B H 0.601744 0.620484 1.467729 0.142 Uiso 1 1 calc R U . . .
H8C H 0.441218 0.531791 1.463786 0.142 Uiso 1 1 calc R U . . .
C13 C 0.155(4) 0.831(2) 0.748(3) 0.115(9) Uani 1 1 d . . . . .
H13A H 0.041668 0.873837 0.742391 0.172 Uiso 1 1 calc R U . . .
H13B H 0.198475 0.836421 0.668582 0.172 Uiso 1 1 calc R U . . .
H13C H 0.251770 0.858705 0.816048 0.172 Uiso 1 1 calc R U . . .
C14 C 0.342(4) 0.857(2) 1.351(2) 0.122(10) Uani 1 1 d . . . . .
H14A H 0.206597 0.848653 1.338671 0.184 Uiso 1 1 calc R U . . .
H14B H 0.370568 0.928254 1.318804 0.184 Uiso 1 1 calc R U . . .
H14C H 0.396646 0.852766 1.440630 0.184 Uiso 1 1 calc R U . . .

loop_
_atom_site_aniso_label
_atom_site_aniso_U_11
_atom_site_aniso_U_22
_atom_site_aniso_U_33
_atom_site_aniso_U_23
_atom_site_aniso_U_13
_atom_site_aniso_U_12
Cu1 0.0362(8) 0.0488(9) 0.0726(10) -0.0025(9) 0.0093(6) 0.0019(7)
Cl1 0.042(2) 0.053(2) 0.133(4) -0.009(2) 0.019(2) -0.0081(16)
Cl2 0.043(2) 0.061(3) 0.123(4) 0.000(2) 0.006(2) 0.0093(17)
C7 0.039(7) 0.076(10) 0.058(8) 0.010(7) 0.011(6) 0.007(6)
N2 0.064(8) 0.083(11) 0.063(7) 0.008(7) 0.025(6) 0.006(7)
N1 0.021(5) 0.064(7) 0.072(7) 0.009(5) 0.014(4) 0.014(4)
C5 0.052(10) 0.121(17) 0.083(12) 0.010(11) -0.001(9) -0.027(10)
C9 0.043(9) 0.142(18) 0.074(10) 0.010(11) 0.027(7) -0.011(9)
O1 0.049(6) 0.054(7) 0.083(7) -0.009(5) -0.009(5) -0.001(4)
C4 0.043(9) 0.125(17) 0.085(12) -0.002(11) 0.019(8) 0.003(9)
C1 0.056(9) 0.052(9) 0.063(8) 0.003(6) -0.003(6) -0.015(6)
C12 0.069(11) 0.18(3) 0.059(9) -0.013(13) 0.012(8) -0.007(14)
C2 0.038(7) 0.064(9) 0.070(9) -0.006(7) 0.010(6) -0.002(5)
C10 0.033(7) 0.080(11) 0.071(9) -0.017(7) 0.017(6) 0.004(6)
C11 0.042(8) 0.104(13) 0.070(9) 0.006(8) 0.025(7) 0.013(7)
C6 0.057(9) 0.045(8) 0.068(9) -0.005(7) -0.002(7) -0.008(6)
C3 0.046(7) 0.060(9) 0.065(8) 0.005(6) 0.017(6) 0.007(6)
C8 0.102(17) 0.103(18) 0.074(12) 0.019(10) 0.005(11) -0.006(12)
C13 0.104(18) 0.098(19) 0.14(2) 0.061(16) 0.018(15) -0.007(13)
C14 0.14(2) 0.11(2) 0.099(16) -0.038(14) -0.021(15) 0.029(16)

loop_
_atom_type_symbol
_atom_type_description
_atom_type_scat_dispersion_real
_atom_type_scat_dispersion_imag
_atom_type_scat_source
C C 0.0033 0.0016 'International Tables Vol C Tables 4.2.6.8 and 6.1.1.4'
H H 0.0000 0.0000 'International Tables Vol C Tables 4.2.6.8 and 6.1.1.4'
Cl Cl 0.1484 0.1585 'International Tables Vol C Tables 4.2.6.8 and 6.1.1.4'
Cu Cu 0.3201 1.2651 'International Tables Vol C Tables 4.2.6.8 and 6.1.1.4'
N N 0.0061 0.0033 'International Tables Vol C Tables 4.2.6.8 and 6.1.1.4'
O O 0.0106 0.0060 'International Tables Vol C Tables 4.2.6.8 and 6.1.1.4'

loop_
_geom_angle_atom_site_label_1
_geom_angle_atom_site_label_2
_geom_angle_atom_site_label_3
_geom_angle
_geom_angle_site_symmetry_1
_geom_angle_site_symmetry_3
_geom_angle_publ_flag
Cl2 Cu1 Cl1 95.40(17) . . ?
N2 Cu1 Cl1 112.0(5) . . ?
N2 Cu1 Cl2 99.1(4) . . ?
N1 Cu1 Cl1 90.3(4) . . ?
N1 Cu1 Cl2 172.2(4) . . ?
N1 Cu1 N2 83.7(5) . . ?
N1 Cu1 O1 80.8(5) . . ?
O1 Cu1 Cl1 135.4(4) . . ?
O1 Cu1 Cl2 91.3(3) . . ?
O1 Cu1 N2 110.3(5) . . ?
C9 C7 C8 106.4(15) . . ?
C6 C7 C9 114.1(14) . . ?
C6 C7 C8 113.2(15) . . ?
C3 C7 C9 115.6(15) . . ?
C3 C7 C6 93.6(13) . . ?
C3 C7 C8 113.9(15) . . ?
C12 N2 Cu1 106.4(11) . . ?
C12 N2 C11 113.9(17) . . ?
C12 N2 C13 109.4(19) . . ?
C11 N2 Cu1 105.0(9) . . ?
C11 N2 C13 111.2(16) . . ?
C13 N2 Cu1 110.8(14) . . ?
Cu1 N1 H1 108.3 . . ?
C2 N1 Cu1 114.6(9) . . ?
C2 N1 H1 108.3 . . ?
C10 N1 Cu1 105.7(8) . . ?
C10 N1 H1 108.3 . . ?
C10 N1 C2 111.6(10) . . ?
H5A C5 H5B 108.8 . . ?
C4 C5 H5A 110.7 . . ?
C4 C5 H5B 110.7 . . ?
C6 C5 H5A 110.7 . . ?
C6 C5 H5B 110.7 . . ?
C6 C5 C4 105.1(15) . . ?
C7 C9 H9A 109.5 . . ?
C7 C9 H9B 109.5 . . ?
C7 C9 H9C 109.5 . . ?
H9A C9 H9B 109.5 . . ?
H9A C9 H9C 109.5 . . ?
H9B C9 H9C 109.5 . . ?
Cu1 O1 H1A 134(3) . . ?
C1 O1 Cu1 116.5(9) . . ?
C1 O1 H1A 108(3) . . ?
C5 C4 H4A 111.8 . . ?
C5 C4 H4B 111.8 . . ?
H4A C4 H4B 109.5 . . ?
C3 C4 C5 99.9(14) . . ?
C3 C4 H4A 111.8 . . ?
C3 C4 H4B 111.8 . . ?
O1 C1 H1B 109.8 . . ?
O1 C1 C2 109.5(11) . . ?
O1 C1 C6 114.0(14) . . ?
C2 C1 H1B 109.8 . . ?
C2 C1 C6 103.6(12) . . ?
C6 C1 H1B 109.8 . . ?
N2 C12 H12A 109.5 . . ?
N2 C12 H12B 109.5 . . ?
N2 C12 H12C 109.5 . . ?
H12A C12 H12B 109.5 . . ?
H12A C12 H12C 109.5 . . ?
H12B C12 H12C 109.5 . . ?
N1 C2 C1 115.0(12) . . ?
N1 C2 H2 107.7 . . ?
N1 C2 C3 116.1(13) . . ?
C1 C2 H2 107.7 . . ?
C1 C2 C3 102.2(12) . . ?
C3 C2 H2 107.7 . . ?
N1 C10 H10A 109.7 . . ?
N1 C10 H10B 109.7 . . ?
N1 C10 C11 109.7(13) . . ?
H10A C10 H10B 108.2 . . ?
C11 C10 H10A 109.7 . . ?
C11 C10 H10B 109.7 . . ?
N2 C11 C10 110.6(12) . . ?
N2 C11 H11A 109.5 . . ?
N2 C11 H11B 109.5 . . ?
C10 C11 H11A 109.5 . . ?
C10 C11 H11B 109.5 . . ?
H11A C11 H11B 108.1 . . ?
C5 C6 C7 101.3(15) . . ?
C5 C6 C1 103.9(15) . . ?
C5 C6 C14 116.3(17) . . ?
C1 C6 C7 103.1(12) . . ?
C1 C6 C14 113.1(15) . . ?
C14 C6 C7 117.3(17) . . ?
C7 C3 C4 103.1(13) . . ?
C7 C3 C2 105.2(12) . . ?
C7 C3 H3 113.9 . . ?
C4 C3 H3 113.9 . . ?
C2 C3 C4 105.9(13) . . ?
C2 C3 H3 113.9 . . ?
C7 C8 H8A 109.5 . . ?
C7 C8 H8B 109.5 . . ?
C7 C8 H8C 109.5 . . ?
H8A C8 H8B 109.5 . . ?
H8A C8 H8C 109.5 . . ?
H8B C8 H8C 109.5 . . ?
N2 C13 H13A 109.5 . . ?
N2 C13 H13B 109.5 . . ?
N2 C13 H13C 109.5 . . ?
H13A C13 H13B 109.5 . . ?
H13A C13 H13C 109.5 . . ?
H13B C13 H13C 109.5 . . ?
C6 C14 H14A 109.5 . . ?
C6 C14 H14B 109.5 . . ?
C6 C14 H14C 109.5 . . ?
H14A C14 H14B 109.5 . . ?
H14A C14 H14C 109.5 . . ?
H14B C14 H14C 109.5 . . ?

loop_
_geom_bond_atom_site_label_1
_geom_bond_atom_site_label_2
_geom_bond_distance
_geom_bond_site_symmetry_2
_geom_bond_publ_flag
Cu1 Cl1 2.316(4) . ?
Cu1 Cl2 2.239(4) . ?
Cu1 N2 2.218(12) . ?
Cu1 N1 2.001(10) . ?
Cu1 O1 2.084(10) . ?
C7 C9 1.56(2) . ?
C7 C6 1.55(2) . ?
C7 C3 1.49(2) . ?
C7 C8 1.57(2) . ?
N2 C12 1.44(2) . ?
N2 C11 1.46(2) . ?
N2 C13 1.48(3) . ?
N1 H1 0.9800 . ?
N1 C2 1.501(18) . ?
N1 C10 1.495(17) . ?
C5 H5A 0.9700 . ?
C5 H5B 0.9700 . ?
C5 C4 1.56(3) . ?
C5 C6 1.51(2) . ?
C9 H9A 0.9600 . ?
C9 H9B 0.9600 . ?
C9 H9C 0.9600 . ?
O1 H1A 0.853(12) . ?
O1 C1 1.447(18) . ?
C4 H4A 0.9700 . ?
C4 H4B 0.9700 . ?
C4 C3 1.55(2) . ?
C1 H1B 0.9800 . ?
C1 C2 1.53(2) . ?
C1 C6 1.53(2) . ?
C12 H12A 0.9600 . ?
C12 H12B 0.9600 . ?
C12 H12C 0.9600 . ?
C2 H2 0.9800 . ?
C2 C3 1.53(2) . ?
C10 H10A 0.9700 . ?
C10 H10B 0.9700 . ?
C10 C11 1.50(2) . ?
C11 H11A 0.9700 . ?
C11 H11B 0.9700 . ?
C6 C14 1.54(3) . ?
C3 H3 0.9800 . ?
C8 H8A 0.9600 . ?
C8 H8B 0.9600 . ?
C8 H8C 0.9600 . ?
C13 H13A 0.9600 . ?
C13 H13B 0.9600 . ?
C13 H13C 0.9600 . ?
C14 H14A 0.9600 . ?
C14 H14B 0.9600 . ?
C14 H14C 0.9600 . ?

loop_
_geom_torsion_atom_site_label_1
_geom_torsion_atom_site_label_2
_geom_torsion_atom_site_label_3
_geom_torsion_atom_site_label_4
_geom_torsion
_geom_torsion_site_symmetry_1
_geom_torsion_site_symmetry_2
_geom_torsion_site_symmetry_3
_geom_torsion_site_symmetry_4
_geom_torsion_publ_flag
Cu1 N2 C11 C10 29.4(16) . . . . ?
Cu1 N1 C2 C1 9.5(15) . . . . ?
Cu1 N1 C2 C3 128.7(11) . . . . ?
Cu1 N1 C10 C11 50.8(13) . . . . ?
Cu1 O1 C1 C2 -17.1(15) . . . . ?
Cu1 O1 C1 C6 -132.6(11) . . . . ?
N1 C2 C3 C7 -91.2(15) . . . . ?
N1 C2 C3 C4 160.0(13) . . . . ?
N1 C10 C11 N2 -55.0(17) . . . . ?
C5 C4 C3 C7 -38.5(17) . . . . ?
C5 C4 C3 C2 71.8(16) . . . . ?
C9 C7 C6 C5 -175.2(15) . . . . ?
C9 C7 C6 C1 -67.8(16) . . . . ?
C9 C7 C6 C14 57(2) . . . . ?
C9 C7 C3 C4 176.7(16) . . . . ?
C9 C7 C3 C2 65.8(18) . . . . ?
O1 C1 C2 N1 5.0(17) . . . . ?
O1 C1 C2 C3 -121.7(13) . . . . ?
O1 C1 C6 C7 85.7(14) . . . . ?
O1 C1 C6 C5 -168.9(14) . . . . ?
O1 C1 C6 C14 -42(2) . . . . ?
C4 C5 C6 C7 32.8(18) . . . . ?
C4 C5 C6 C1 -73.9(17) . . . . ?
C4 C5 C6 C14 161.1(18) . . . . ?
C1 C2 C3 C7 34.7(15) . . . . ?
C1 C2 C3 C4 -74.1(15) . . . . ?
C12 N2 C11 C10 -86.6(18) . . . . ?
C2 N1 C10 C11 -74.3(14) . . . . ?
C2 C1 C6 C7 -33.2(15) . . . . ?
C2 C1 C6 C5 72.2(16) . . . . ?
C2 C1 C6 C14 -160.8(17) . . . . ?
C10 N1 C2 C1 129.5(14) . . . . ?
C10 N1 C2 C3 -111.3(14) . . . . ?
C6 C7 C3 C4 57.7(15) . . . . ?
C6 C7 C3 C2 -53.1(14) . . . . ?
C6 C5 C4 C3 2.2(18) . . . . ?
C6 C1 C2 N1 127.0(14) . . . . ?
C6 C1 C2 C3 0.3(15) . . . . ?
C3 C7 C6 C5 -55.1(15) . . . . ?
C3 C7 C6 C1 52.3(14) . . . . ?
C3 C7 C6 C14 177.3(15) . . . . ?
C8 C7 C6 C5 62.9(17) . . . . ?
C8 C7 C6 C1 170.3(15) . . . . ?
C8 C7 C6 C14 -65(2) . . . . ?
C8 C7 C3 C4 -60(2) . . . . ?
C8 C7 C3 C2 -170.5(15) . . . . ?
C13 N2 C11 C10 149.2(17) . . . . ?
